data_4510220
loop_
_publ_author_name
'Shaabani, Shabnam'
'Shaabani, Ahmad'
'Ng, Seik Weng'

_publ_section_title
;
 One-Pot Synthesis of Coumarin-3-carboxamides Containing a Triazole Ring
 via an Isocyanide-Based Six-Component Reaction.
;
_journal_issue 4
_journal_name_full 'ACS combinatorial science'
_journal_page_first 176
_journal_page_last 183
_journal_paper_doi 10.1021/co4001259
_journal_volume 16
_journal_year 2014
_chemical_formula_moiety 'C41 H38 Br N5 O5'
_chemical_formula_sum 'C41 H38 Br N5 O5'
_chemical_formula_weight 760.67
_chemical_name_systematic
; 
 ? 
;
_space_group_IT_number 14
_symmetry_cell_setting monoclinic
_symmetry_space_group_name_Hall '-P 2ybc'
_symmetry_space_group_name_H-M 'P 1 21/c 1'
_atom_sites_solution_hydrogens geom
_atom_sites_solution_primary direct
_atom_sites_solution_secondary difmap
_audit_creation_method SHELXL-97
_cell_angle_alpha 90.00
_cell_angle_beta 104.2660(10)
_cell_angle_gamma 90.00
_cell_formula_units_Z 4
_cell_length_a 14.8100(11)
_cell_length_b 9.6105(7)
_cell_length_c 26.577(2)
_cell_measurement_reflns_used 4948
_cell_measurement_temperature 295(2)
_cell_measurement_theta_max 24.6669
_cell_measurement_theta_min 2.2619
_cell_volume 3666.1(5)
_computing_cell_refinement 'SAINT (Bruker, 2009)'
_computing_data_collection 'APEX2 (Bruker, 2009)'
_computing_data_reduction SAINT
_computing_molecular_graphics 'X-Seed (Barbour, 2001)'
_computing_publication_material 'publCIF (Westrip, 2010)'
_computing_structure_refinement 'SHELXL-97 (Sheldrick, 2008)'
_computing_structure_solution 'SHELXS-97 (Sheldrick, 2008)'
_diffrn_ambient_temperature 295(2)
_diffrn_measured_fraction_theta_full 0.999
_diffrn_measured_fraction_theta_max 0.999
_diffrn_measurement_device_type 'Bruker SMART APEX diffractometer'
_diffrn_measurement_method '\w scans'
_diffrn_radiation_monochromator graphite
_diffrn_radiation_source 'fine-focus sealed tube'
_diffrn_radiation_type MoK\a
_diffrn_radiation_wavelength 0.71073
_diffrn_reflns_av_R_equivalents 0.0516
_diffrn_reflns_av_sigmaI/netI 0.0542
_diffrn_reflns_limit_h_max 19
_diffrn_reflns_limit_h_min -19
_diffrn_reflns_limit_k_max 12
_diffrn_reflns_limit_k_min -12
_diffrn_reflns_limit_l_max 34
_diffrn_reflns_limit_l_min -34
_diffrn_reflns_number 34397
_diffrn_reflns_theta_full 27.57
_diffrn_reflns_theta_max 27.57
_diffrn_reflns_theta_min 2.37
_diffrn_standards_decay_% 0
_diffrn_standards_interval_count 0
_diffrn_standards_interval_time 0
_diffrn_standards_number 0
_exptl_absorpt_coefficient_mu 1.174
_exptl_absorpt_correction_T_max 0.7580
_exptl_absorpt_correction_T_min 0.6842
_exptl_absorpt_correction_type multi-scan
_exptl_absorpt_process_details 'SADABS (Sheldrick, 1996)'
_exptl_crystal_colour colorless
_exptl_crystal_density_diffrn 1.378
_exptl_crystal_density_method 'not measured'
_exptl_crystal_description prism
_exptl_crystal_F_000 1576
_exptl_crystal_size_max 0.35
_exptl_crystal_size_mid 0.30
_exptl_crystal_size_min 0.25
_refine_diff_density_max 0.635
_refine_diff_density_min -0.790
_refine_diff_density_rms 0.053
_refine_ls_extinction_method none
_refine_ls_goodness_of_fit_ref 1.011
_refine_ls_hydrogen_treatment constr
_refine_ls_matrix_type full
_refine_ls_number_parameters 480
_refine_ls_number_reflns 8488
_refine_ls_number_restraints 78
_refine_ls_restrained_S_all 1.015
_refine_ls_R_factor_all 0.1028
_refine_ls_R_factor_gt 0.0505
_refine_ls_shift/su_max 0.001
_refine_ls_shift/su_mean 0.001
_refine_ls_structure_factor_coef Fsqd
_refine_ls_weighting_details 'calc w=1/[\s^2^(Fo^2^)+(0.0622P)^2^+1.4099P] where P=(Fo^2^+2Fc^2^)/3'
_refine_ls_weighting_scheme calc
_refine_ls_wR_factor_gt 0.1174
_refine_ls_wR_factor_ref 0.1410
_reflns_number_gt 4924
_reflns_number_total 8488
_reflns_threshold_expression I>2\s(I)
_cod_data_source_file co4001259_si_002.cif
_cod_data_source_block a
_cod_depositor_comments
;Adding full bibliography for
 ./tmp-cod-update-bibliographies-27874/cifs/4510220.cif.
;
_cod_original_sg_symbol_H-M 'P 21/c'
_cod_database_code 4510220

loop_
_symmetry_equiv_pos_as_xyz
'x, y, z'
'-x, y+1/2, -z+1/2'
'-x, -y, -z'
'x, -y-1/2, z-1/2'

loop_
_atom_site_label
_atom_site_type_symbol
_atom_site_fract_x
_atom_site_fract_y
_atom_site_fract_z
_atom_site_U_iso_or_equiv
_atom_site_adp_type
_atom_site_occupancy
_atom_site_symmetry_multiplicity
_atom_site_calc_flag
_atom_site_refinement_flags
_atom_site_disorder_assembly
_atom_site_disorder_group
Br1 Br -0.29786(2) 0.50787(5) 0.320793(16) 0.07464(16) Uani 1 1 d . . .
O1 O 0.03882(12) 0.3056(2) 0.25407(7) 0.0502(5) Uani 1 1 d . . .
O2 O 0.18951(13) 0.3028(2) 0.25853(8) 0.0545(6) Uani 1 1 d . . .
O3 O 0.26026(12) 0.6078(2) 0.34008(8) 0.0468(5) Uani 1 1 d . . .
O4 O 0.52399(12) 0.5244(2) 0.35796(7) 0.0465(5) Uani 1 1 d . . .
O5 O 0.35068(12) 0.45044(19) 0.48230(6) 0.0368(4) Uani 1 1 d . . .
N1 N 0.30117(12) 0.3898(2) 0.36943(7) 0.0272(4) Uani 1 1 d . . .
N2 N 0.40934(14) 0.4136(2) 0.30010(7) 0.0348(5) Uani 1 1 d . . .
H2 H 0.3613 0.3575 0.2967 0.042 Uiso 1 1 calc R . .
N3 N 0.1494(8) 0.4998(15) 0.4743(3) 0.0453(18) Uani 0.589(7) 1 d PDU A 1
N4 N 0.0812(12) 0.5811(15) 0.4800(4) 0.0477(19) Uani 0.589(7) 1 d PDU A 1
N5 N 0.1132(12) 0.6563(10) 0.5238(5) 0.049(2) Uani 0.589(7) 1 d PDU A 1
N3' N 0.1593(12) 0.526(2) 0.4684(5) 0.0453(18) Uani 0.411(7) 1 d PD A 2
N4' N 0.0840(18) 0.599(2) 0.4683(7) 0.0477(19) Uani 0.411(7) 1 d PD A 2
N5' N 0.0971(19) 0.6507(14) 0.5166(8) 0.049(2) Uani 0.411(7) 1 d PD A 2
C1 C -0.03644(17) 0.3552(3) 0.27054(10) 0.0408(6) Uani 1 1 d . . .
C2 C -0.1236(2) 0.3071(4) 0.24474(12) 0.0578(9) Uani 1 1 d . . .
H2A H -0.1301 0.2441 0.2175 0.069 Uiso 1 1 calc R . .
C3 C -0.20030(19) 0.3539(4) 0.25998(12) 0.0573(9) Uani 1 1 d . . .
H3 H -0.2593 0.3227 0.2429 0.069 Uiso 1 1 calc R . .
C4 C -0.19026(18) 0.4473(3) 0.30056(12) 0.0498(8) Uani 1 1 d . . .
C5 C -0.10377(18) 0.4954(3) 0.32649(12) 0.0456(7) Uani 1 1 d . . .
H5 H -0.0976 0.5583 0.3537 0.055 Uiso 1 1 calc R . .
C6 C -0.02508(17) 0.4481(3) 0.31119(10) 0.0368(6) Uani 1 1 d . . .
C7 C 0.06870(17) 0.4901(3) 0.33666(11) 0.0377(6) Uani 1 1 d . . .
H7 H 0.0785 0.5534 0.3639 0.045 Uiso 1 1 calc R . .
C8 C 0.14125(16) 0.4389(3) 0.32143(10) 0.0328(6) Uani 1 1 d . . .
C9 C 0.12856(17) 0.3457(3) 0.27710(10) 0.0393(6) Uani 1 1 d . . .
C10 C 0.23902(16) 0.4867(3) 0.34505(10) 0.0317(6) Uani 1 1 d . . .
C11 C 0.27372(15) 0.2511(3) 0.37997(9) 0.0284(5) Uani 1 1 d . . .
C12 C 0.21084(17) 0.2341(3) 0.41001(10) 0.0367(6) Uani 1 1 d . . .
H12 H 0.1875 0.3112 0.4238 0.044 Uiso 1 1 calc R . .
C13 C 0.1827(2) 0.1015(3) 0.41954(12) 0.0482(7) Uani 1 1 d . . .
H13 H 0.1390 0.0909 0.4390 0.058 Uiso 1 1 calc R . .
C14 C 0.2177(2) -0.0155(3) 0.40095(12) 0.0488(7) Uani 1 1 d . . .
C15 C 0.2817(2) 0.0042(3) 0.37164(12) 0.0452(7) Uani 1 1 d . . .
H15 H 0.3066 -0.0730 0.3588 0.054 Uiso 1 1 calc R . .
C16 C 0.30954(18) 0.1356(3) 0.36085(10) 0.0370(6) Uani 1 1 d . . .
H16 H 0.3524 0.1463 0.3408 0.044 Uiso 1 1 calc R . .
C17 C 0.1867(3) -0.1592(3) 0.41214(17) 0.0830(13) Uani 1 1 d . . .
H17A H 0.1198 -0.1633 0.4031 0.124 Uiso 1 1 calc R . .
H17B H 0.2097 -0.1795 0.4484 0.124 Uiso 1 1 calc R . .
H17C H 0.2107 -0.2264 0.3921 0.124 Uiso 1 1 calc R . .
C18 C 0.39780(15) 0.4406(3) 0.38996(9) 0.0275(5) Uani 1 1 d . . .
H18 H 0.3919 0.5333 0.4042 0.033 Uiso 1 1 calc R . .
C19 C 0.44981(16) 0.4621(3) 0.34745(9) 0.0309(6) Uani 1 1 d . . .
C20 C 0.44082(17) 0.4491(3) 0.25363(9) 0.0325(6) Uani 1 1 d . . .
H20 H 0.4868 0.5241 0.2628 0.039 Uiso 1 1 calc R . .
C21 C 0.4872(2) 0.3275(3) 0.23414(11) 0.0442(7) Uani 1 1 d . . .
H21A H 0.4440 0.2500 0.2266 0.053 Uiso 1 1 calc R . .
H21B H 0.5410 0.2983 0.2610 0.053 Uiso 1 1 calc R . .
C22 C 0.5182(3) 0.3659(4) 0.18521(13) 0.0617(9) Uani 1 1 d . . .
H22A H 0.5662 0.4368 0.1935 0.074 Uiso 1 1 calc R . .
H22B H 0.5445 0.2846 0.1725 0.074 Uiso 1 1 calc R . .
C23 C 0.4375(3) 0.4193(4) 0.14364(12) 0.0685(10) Uani 1 1 d . . .
H23A H 0.3930 0.3447 0.1325 0.082 Uiso 1 1 calc R . .
H23B H 0.4598 0.4486 0.1139 0.082 Uiso 1 1 calc R . .
C24 C 0.3898(3) 0.5397(4) 0.16258(12) 0.0625(9) Uani 1 1 d . . .
H24A H 0.3355 0.5665 0.1357 0.075 Uiso 1 1 calc R . .
H24B H 0.4319 0.6186 0.1693 0.075 Uiso 1 1 calc R . .
C25 C 0.3597(2) 0.5036(3) 0.21192(11) 0.0477(7) Uani 1 1 d . . .
H25A H 0.3344 0.5858 0.2246 0.057 Uiso 1 1 calc R . .
H25B H 0.3110 0.4336 0.2041 0.057 Uiso 1 1 calc R . .
C26 C 0.44987(15) 0.3536(3) 0.43534(9) 0.0295(5) Uani 1 1 d . . .
C27 C 0.52287(18) 0.2658(3) 0.43228(10) 0.0409(6) Uani 1 1 d . . .
H27 H 0.5416 0.2604 0.4014 0.049 Uiso 1 1 calc R . .
C28 C 0.5680(2) 0.1866(3) 0.47424(12) 0.0535(8) Uani 1 1 d . . .
H28 H 0.6161 0.1271 0.4715 0.064 Uiso 1 1 calc R . .
C29 C 0.5415(2) 0.1963(3) 0.52004(12) 0.0538(8) Uani 1 1 d . . .
H29 H 0.5721 0.1432 0.5484 0.065 Uiso 1 1 calc R . .
C30 C 0.46996(19) 0.2838(3) 0.52471(10) 0.0444(7) Uani 1 1 d . . .
H30 H 0.4530 0.2904 0.5561 0.053 Uiso 1 1 calc R . .
C31 C 0.42350(16) 0.3620(3) 0.48213(9) 0.0320(6) Uani 1 1 d . . .
C32 C 0.31102(19) 0.4424(3) 0.52620(10) 0.0440(7) Uani 1 1 d . A .
H32A H 0.3548 0.4782 0.5568 0.053 Uiso 1 1 calc R . .
H32B H 0.2973 0.3463 0.5327 0.053 Uiso 1 1 calc R . .
C33 C 0.22358(19) 0.5264(3) 0.51510(10) 0.0421(7) Uani 1 1 d D . .
C34 C 0.2015(8) 0.6259(8) 0.5473(4) 0.0487(17) Uani 0.589(7) 1 d PDU A 1
H34 H 0.2387 0.6626 0.5778 0.058 Uiso 0.589(7) 1 calc PR A 1
C35 C 0.0346(10) 0.7469(10) 0.5302(4) 0.067(3) Uani 0.589(7) 1 d PDU A 1
H35A H 0.0000 0.7809 0.4966 0.080 Uiso 0.589(7) 1 calc PR A 1
H35B H -0.0077 0.6937 0.5454 0.080 Uiso 0.589(7) 1 calc PR A 1
C36 C 0.0734(7) 0.8664(6) 0.5646(3) 0.0566(13) Uani 0.589(7) 1 d PGDU A 1
C37 C 0.1111(7) 0.9789(8) 0.5440(2) 0.086(3) Uani 0.589(7) 1 d PGU A 1
H37 H 0.1154 0.9766 0.5097 0.103 Uiso 0.589(7) 1 calc PR A 1
C38 C 0.1423(6) 1.0947(7) 0.5746(3) 0.112(3) Uani 0.589(7) 1 d PGU A 1
H38 H 0.1676 1.1700 0.5608 0.135 Uiso 0.589(7) 1 calc PR A 1
C39 C 0.1359(5) 1.0981(6) 0.6259(3) 0.083(3) Uani 0.589(7) 1 d PGU A 1
H39 H 0.1568 1.1756 0.6464 0.100 Uiso 0.589(7) 1 calc PR A 1
C40 C 0.0982(5) 0.9856(7) 0.6465(2) 0.090(2) Uani 0.589(7) 1 d PGU A 1
H40 H 0.0938 0.9879 0.6809 0.108 Uiso 0.589(7) 1 calc PR A 1
C41 C 0.0669(6) 0.8698(6) 0.6159(3) 0.0767(19) Uani 0.589(7) 1 d PGU A 1
H41 H 0.0417 0.7945 0.6297 0.092 Uiso 0.589(7) 1 calc PR A 1
C34' C 0.1812(12) 0.6059(10) 0.5453(7) 0.0487(17) Uani 0.411(7) 1 d PD A 2
H34' H 0.2061 0.6262 0.5802 0.058 Uiso 0.411(7) 1 calc PR A 2
C35' C 0.0454(16) 0.7371(15) 0.5472(8) 0.067(3) Uani 0.411(7) 1 d PD A 2
H35C H -0.0157 0.7572 0.5251 0.080 Uiso 0.411(7) 1 calc PR A 2
H35D H 0.0363 0.6812 0.5759 0.080 Uiso 0.411(7) 1 calc PR A 2
C36' C 0.0887(10) 0.8714(9) 0.5687(5) 0.0566(13) Uani 0.411(7) 1 d PGD A 2
C37' C 0.1420(10) 0.9459(12) 0.5416(4) 0.086(3) Uani 0.411(7) 1 d PG A 2
H37' H 0.1548 0.9083 0.5119 0.103 Uiso 0.411(7) 1 calc PR A 2
C38' C 0.1762(8) 1.0765(11) 0.5591(4) 0.112(3) Uani 0.411(7) 1 d PG A 2
H38' H 0.2119 1.1264 0.5410 0.135 Uiso 0.411(7) 1 calc PR A 2
C39' C 0.1571(7) 1.1327(8) 0.6035(4) 0.083(3) Uani 0.411(7) 1 d PG A 2
H39' H 0.1800 1.2201 0.6152 0.100 Uiso 0.411(7) 1 calc PR A 2
C40' C 0.1038(7) 1.0582(10) 0.6306(4) 0.090(2) Uani 0.411(7) 1 d PG A 2
H40' H 0.0910 1.0958 0.6603 0.108 Uiso 0.411(7) 1 calc PR A 2
C41' C 0.0696(9) 0.9276(10) 0.6131(5) 0.0767(19) Uani 0.411(7) 1 d PG A 2
H41' H 0.0339 0.8778 0.6312 0.092 Uiso 0.411(7) 1 calc PR A 2

loop_
_atom_site_aniso_label
_atom_site_aniso_U_11
_atom_site_aniso_U_22
_atom_site_aniso_U_33
_atom_site_aniso_U_23
_atom_site_aniso_U_13
_atom_site_aniso_U_12
Br1 0.02835(16) 0.1093(4) 0.0857(3) -0.0019(2) 0.01279(15) 0.01021(17)
O1 0.0343(10) 0.0724(15) 0.0429(11) -0.0201(10) 0.0074(8) -0.0047(10)
O2 0.0397(11) 0.0822(16) 0.0445(12) -0.0121(11) 0.0161(9) 0.0039(10)
O3 0.0322(9) 0.0362(12) 0.0669(13) 0.0102(10) 0.0025(9) -0.0010(8)
O4 0.0297(9) 0.0733(14) 0.0374(10) -0.0008(9) 0.0100(8) -0.0142(9)
O5 0.0361(9) 0.0479(11) 0.0305(9) 0.0031(8) 0.0156(8) 0.0052(8)
N1 0.0219(9) 0.0329(12) 0.0270(10) 0.0027(9) 0.0066(8) -0.0010(8)
N2 0.0368(11) 0.0419(13) 0.0279(11) -0.0005(10) 0.0120(9) -0.0102(10)
N3 0.042(3) 0.044(5) 0.053(2) -0.003(2) 0.018(2) -0.003(2)
N4 0.0488(17) 0.055(4) 0.043(5) -0.003(3) 0.017(4) 0.001(2)
N5 0.035(6) 0.0519(17) 0.063(4) -0.0184(19) 0.015(4) -0.0042(18)
N3' 0.042(3) 0.044(5) 0.053(2) -0.003(2) 0.018(2) -0.003(2)
N4' 0.0488(17) 0.055(4) 0.043(5) -0.003(3) 0.017(4) 0.001(2)
N5' 0.035(6) 0.0519(17) 0.063(4) -0.0184(19) 0.015(4) -0.0042(18)
C1 0.0308(13) 0.0501(17) 0.0395(15) -0.0045(13) 0.0046(11) -0.0029(12)
C2 0.0426(17) 0.074(2) 0.0520(19) -0.0171(17) 0.0026(14) -0.0130(16)
C3 0.0282(14) 0.077(2) 0.059(2) -0.0003(18) -0.0025(13) -0.0101(15)
C4 0.0261(13) 0.062(2) 0.0596(19) 0.0083(16) 0.0071(13) 0.0015(13)
C5 0.0307(13) 0.0512(18) 0.0533(18) -0.0091(14) 0.0072(12) 0.0019(13)
C6 0.0263(12) 0.0391(15) 0.0428(15) -0.0003(12) 0.0044(11) -0.0007(11)
C7 0.0272(12) 0.0417(16) 0.0410(15) -0.0064(12) 0.0026(11) -0.0011(11)
C8 0.0259(12) 0.0366(14) 0.0339(13) 0.0025(11) 0.0036(10) 0.0014(10)
C9 0.0312(13) 0.0525(18) 0.0331(14) 0.0021(13) 0.0059(11) -0.0016(12)
C10 0.0254(11) 0.0358(16) 0.0337(14) 0.0015(11) 0.0071(10) 0.0018(11)
C11 0.0258(11) 0.0311(14) 0.0282(12) 0.0007(10) 0.0061(10) -0.0013(10)
C12 0.0398(14) 0.0345(15) 0.0417(15) -0.0021(12) 0.0213(12) -0.0009(12)
C13 0.0523(17) 0.0444(18) 0.0601(19) 0.0014(15) 0.0372(15) -0.0064(14)
C14 0.0623(19) 0.0328(16) 0.0560(19) -0.0008(14) 0.0234(16) -0.0070(14)
C15 0.0555(17) 0.0345(16) 0.0501(17) -0.0062(13) 0.0217(14) 0.0034(13)
C16 0.0402(14) 0.0386(16) 0.0366(14) 0.0008(12) 0.0179(11) 0.0030(12)
C17 0.119(3) 0.039(2) 0.112(3) -0.004(2) 0.068(3) -0.018(2)
C18 0.0225(11) 0.0357(14) 0.0246(12) -0.0003(10) 0.0059(9) -0.0024(10)
C19 0.0268(12) 0.0374(15) 0.0292(13) 0.0019(11) 0.0080(10) 0.0016(10)
C20 0.0369(13) 0.0361(14) 0.0284(13) 0.0029(11) 0.0153(11) -0.0048(11)
C21 0.0523(17) 0.0368(16) 0.0504(17) 0.0012(13) 0.0257(14) 0.0017(13)
C22 0.079(2) 0.058(2) 0.065(2) -0.0073(17) 0.0497(19) -0.0022(18)
C23 0.102(3) 0.072(2) 0.0411(18) -0.0103(17) 0.0359(19) -0.018(2)
C24 0.081(2) 0.070(2) 0.0356(17) 0.0159(16) 0.0128(16) 0.0027(19)
C25 0.0484(16) 0.062(2) 0.0334(15) 0.0092(14) 0.0122(12) 0.0086(15)
C26 0.0258(11) 0.0345(14) 0.0275(12) -0.0029(10) 0.0055(10) -0.0027(10)
C27 0.0368(14) 0.0502(17) 0.0346(15) -0.0019(13) 0.0071(11) 0.0079(13)
C28 0.0453(16) 0.056(2) 0.056(2) 0.0046(15) 0.0064(14) 0.0206(15)
C29 0.0513(18) 0.059(2) 0.0448(18) 0.0168(15) 0.0007(14) 0.0144(15)
C30 0.0443(15) 0.0559(19) 0.0314(15) 0.0092(13) 0.0060(12) 0.0009(14)
C31 0.0291(12) 0.0372(15) 0.0292(13) -0.0008(11) 0.0062(10) -0.0021(11)
C32 0.0438(15) 0.0584(18) 0.0345(15) -0.0001(13) 0.0184(12) -0.0014(14)
C33 0.0417(15) 0.0511(18) 0.0383(15) -0.0040(13) 0.0191(12) -0.0048(13)
C34 0.033(5) 0.064(3) 0.050(2) -0.023(2) 0.013(3) -0.017(2)
C35 0.059(4) 0.071(3) 0.077(7) -0.021(4) 0.030(5) 0.006(3)
C36 0.058(3) 0.055(2) 0.055(2) -0.0111(17) 0.010(2) 0.0159(19)
C37 0.113(7) 0.064(4) 0.078(3) -0.006(3) 0.022(4) -0.009(4)
C38 0.131(7) 0.066(4) 0.130(6) -0.007(4) 0.013(5) -0.009(4)
C39 0.089(4) 0.071(4) 0.083(6) -0.023(4) 0.007(4) 0.005(3)
C40 0.111(4) 0.086(6) 0.072(5) -0.020(4) 0.020(4) -0.004(5)
C41 0.105(3) 0.059(5) 0.071(3) -0.008(4) 0.030(3) 0.008(4)
C34' 0.033(5) 0.064(3) 0.050(2) -0.023(2) 0.013(3) -0.017(2)
C35' 0.059(4) 0.071(3) 0.077(7) -0.021(4) 0.030(5) 0.006(3)
C36' 0.058(3) 0.055(2) 0.055(2) -0.0111(17) 0.010(2) 0.0159(19)
C37' 0.113(7) 0.064(4) 0.078(3) -0.006(3) 0.022(4) -0.009(4)
C38' 0.131(7) 0.066(4) 0.130(6) -0.007(4) 0.013(5) -0.009(4)
C39' 0.089(4) 0.071(4) 0.083(6) -0.023(4) 0.007(4) 0.005(3)
C40' 0.111(4) 0.086(6) 0.072(5) -0.020(4) 0.020(4) -0.004(5)
C41' 0.105(3) 0.059(5) 0.071(3) -0.008(4) 0.030(3) 0.008(4)

loop_
_atom_type_symbol
_atom_type_description
_atom_type_scat_dispersion_real
_atom_type_scat_dispersion_imag
_atom_type_scat_source
C C 0.0033 0.0016 'International Tables Vol C Tables 4.2.6.8 and 6.1.1.4'
H H 0.0000 0.0000 'International Tables Vol C Tables 4.2.6.8 and 6.1.1.4'
N N 0.0061 0.0033 'International Tables Vol C Tables 4.2.6.8 and 6.1.1.4'
O O 0.0106 0.0060 'International Tables Vol C Tables 4.2.6.8 and 6.1.1.4'
Br Br -0.2901 2.4595 'International Tables Vol C Tables 4.2.6.8 and 6.1.1.4'

loop_
_geom_angle_atom_site_label_1
_geom_angle_atom_site_label_2
_geom_angle_atom_site_label_3
_geom_angle
C9 O1 C1 122.0(2)
C31 O5 C32 116.7(2)
C10 N1 C11 122.48(19)
C10 N1 C18 115.44(19)
C11 N1 C18 121.72(18)
C19 N2 C20 123.4(2)
C19 N2 H2 118.3
C20 N2 H2 118.3
N4 N3 C33 106.7(13)
N3 N4 N5 107.6(15)
C34 N5 N4 112.3(13)
C34 N5 C35 140.8(11)
N4 N5 C35 106.9(13)
N4' N3' C33 114(2)
N3' N4' N5' 106(2)
N4' N5' C34' 108(2)
N4' N5' C35' 139(2)
C34' N5' C35' 113.1(17)
C6 C1 O1 121.4(2)
C6 C1 C2 121.6(3)
O1 C1 C2 117.1(3)
C3 C2 C1 118.9(3)
C3 C2 H2A 120.6
C1 C2 H2A 120.6
C2 C3 C4 120.4(3)
C2 C3 H3 119.8
C4 C3 H3 119.8
C5 C4 C3 121.1(3)
C5 C4 Br1 119.9(2)
C3 C4 Br1 119.0(2)
C4 C5 C6 118.9(3)
C4 C5 H5 120.5
C6 C5 H5 120.5
C1 C6 C5 119.2(2)
C1 C6 C7 117.7(2)
C5 C6 C7 123.1(3)
C8 C7 C6 120.6(2)
C8 C7 H7 119.7
C6 C7 H7 119.7
C7 C8 C9 121.4(2)
C7 C8 C10 121.8(2)
C9 C8 C10 116.5(2)
O2 C9 O1 117.5(2)
O2 C9 C8 125.6(2)
O1 C9 C8 116.8(2)
O3 C10 N1 122.9(2)
O3 C10 C8 119.6(2)
N1 C10 C8 117.4(2)
C12 C11 C16 119.6(2)
C12 C11 N1 119.1(2)
C16 C11 N1 121.3(2)
C11 C12 C13 119.5(2)
C11 C12 H12 120.2
C13 C12 H12 120.2
C14 C13 C12 122.0(3)
C14 C13 H13 119.0
C12 C13 H13 119.0
C13 C14 C15 117.4(3)
C13 C14 C17 121.1(3)
C15 C14 C17 121.5(3)
C14 C15 C16 121.7(3)
C14 C15 H15 119.2
C16 C15 H15 119.2
C11 C16 C15 119.9(2)
C11 C16 H16 120.1
C15 C16 H16 120.1
C14 C17 H17A 109.5
C14 C17 H17B 109.5
H17A C17 H17B 109.5
C14 C17 H17C 109.5
H17A C17 H17C 109.5
H17B C17 H17C 109.5
N1 C18 C26 111.56(19)
N1 C18 C19 112.86(18)
C26 C18 C19 114.37(19)
N1 C18 H18 105.7
C26 C18 H18 105.7
C19 C18 H18 105.7
O4 C19 N2 123.7(2)
O4 C19 C18 119.0(2)
N2 C19 C18 117.2(2)
N2 C20 C21 112.0(2)
N2 C20 C25 109.8(2)
C21 C20 C25 111.2(2)
N2 C20 H20 107.9
C21 C20 H20 107.9
C25 C20 H20 107.9
C20 C21 C22 111.3(2)
C20 C21 H21A 109.4
C22 C21 H21A 109.4
C20 C21 H21B 109.4
C22 C21 H21B 109.4
H21A C21 H21B 108.0
C23 C22 C21 110.9(3)
C23 C22 H22A 109.5
C21 C22 H22A 109.5
C23 C22 H22B 109.5
C21 C22 H22B 109.5
H22A C22 H22B 108.0
C22 C23 C24 111.7(3)
C22 C23 H23A 109.3
C24 C23 H23A 109.3
C22 C23 H23B 109.3
C24 C23 H23B 109.3
H23A C23 H23B 107.9
C23 C24 C25 111.9(3)
C23 C24 H24A 109.2
C25 C24 H24A 109.2
C23 C24 H24B 109.2
C25 C24 H24B 109.2
H24A C24 H24B 107.9
C20 C25 C24 111.2(2)
C20 C25 H25A 109.4
C24 C25 H25A 109.4
C20 C25 H25B 109.4
C24 C25 H25B 109.4
H25A C25 H25B 108.0
C27 C26 C31 118.7(2)
C27 C26 C18 122.7(2)
C31 C26 C18 118.6(2)
C28 C27 C26 121.1(3)
C28 C27 H27 119.4
C26 C27 H27 119.4
C29 C28 C27 119.5(3)
C29 C28 H28 120.2
C27 C28 H28 120.2
C28 C29 C30 121.0(3)
C28 C29 H29 119.5
C30 C29 H29 119.5
C29 C30 C31 119.5(3)
C29 C30 H30 120.3
C31 C30 H30 120.3
O5 C31 C30 124.3(2)
O5 C31 C26 115.5(2)
C30 C31 C26 120.2(2)
O5 C32 C33 108.6(2)
O5 C32 H32A 110.0
C33 C32 H32A 110.0
O5 C32 H32B 110.0
C33 C32 H32B 110.0
H32A C32 H32B 108.3
N3' C33 C34' 102.4(15)
N3 C33 C34' 100.1(12)
N3' C33 C34 110.3(13)
N3 C33 C34 110.9(10)
N3' C33 C32 123.8(12)
N3 C33 C32 123.0(8)
C34' C33 C32 133.5(10)
C34 C33 C32 125.5(6)
N5 C34 C33 102.5(9)
N5 C34 H34 128.7
C33 C34 H34 128.7
C36 C35 N5 108.9(10)
C36 C35 H35A 109.9
N5 C35 H35A 109.9
C36 C35 H35B 109.9
N5 C35 H35B 109.9
H35A C35 H35B 108.3
C37 C36 C41 120.0
C37 C36 C35 119.2(7)
C41 C36 C35 120.6(7)
C38 C37 C36 120.0
C38 C37 H37 120.0
C36 C37 H37 120.0
C37 C38 C39 120.0
C37 C38 H38 120.0
C39 C38 H38 120.0
C38 C39 C40 120.0
C38 C39 H39 120.0
C40 C39 H39 120.0
C41 C40 C39 120.0
C41 C40 H40 120.0
C39 C40 H40 120.0
C40 C41 C36 120.0
C40 C41 H41 120.0
C36 C41 H41 120.0
N5' C34' C33 109.7(14)
N5' C34' H34' 125.1
C33 C34' H34' 125.1
C36' C35' N5' 117.4(13)
C36' C35' H35C 108.0
N5' C35' H35C 108.0
C36' C35' H35D 108.0
N5' C35' H35D 108.0
H35C C35' H35D 107.2
C37' C36' C41' 120.0
C37' C36' C35' 119.5(11)
C41' C36' C35' 120.3(12)
C38' C37' C36' 120.0
C38' C37' H37' 120.0
C36' C37' H37' 120.0
C37' C38' C39' 120.0
C37' C38' H38' 120.0
C39' C38' H38' 120.0
C40' C39' C38' 120.0
C40' C39' H39' 120.0
C38' C39' H39' 120.0
C41' C40' C39' 120.0
C41' C40' H40' 120.0
C39' C40' H40' 120.0
C40' C41' C36' 120.0
C40' C41' H41' 120.0
C36' C41' H41' 120.0

loop_
_geom_bond_atom_site_label_1
_geom_bond_atom_site_label_2
_geom_bond_distance
Br1 C4 1.895(3)
O1 C9 1.374(3)
O1 C1 1.379(3)
O2 C9 1.203(3)
O3 C10 1.222(3)
O4 C19 1.221(3)
O5 C31 1.374(3)
O5 C32 1.432(3)
N1 C10 1.356(3)
N1 C11 1.441(3)
N1 C18 1.483(3)
N2 C19 1.337(3)
N2 C20 1.464(3)
N2 H2 0.8800
N3 N4 1.315(5)
N3 C33 1.365(6)
N4 N5 1.354(6)
N5 C34 1.34(2)
N5 C35 1.496(7)
N3' N4' 1.314(7)
N3' C33 1.365(7)
N4' N5' 1.346(8)
N5' C34' 1.36(3)
N5' C35' 1.497(8)
C1 C6 1.379(4)
C1 C2 1.383(4)
C2 C3 1.372(4)
C2 H2A 0.9300
C3 C4 1.383(5)
C3 H3 0.9300
C4 C5 1.376(4)
C5 C6 1.402(4)
C5 H5 0.9300
C6 C7 1.445(3)
C7 C8 1.332(4)
C7 H7 0.9300
C8 C9 1.455(4)
C8 C10 1.501(3)
C11 C12 1.378(3)
C11 C16 1.380(4)
C12 C13 1.383(4)
C12 H12 0.9300
C13 C14 1.380(4)
C13 H13 0.9300
C14 C15 1.380(4)
C14 C17 1.508(4)
C15 C16 1.381(4)
C15 H15 0.9300
C16 H16 0.9300
C17 H17A 0.9600
C17 H17B 0.9600
C17 H17C 0.9600
C18 C26 1.513(3)
C18 C19 1.530(3)
C18 H18 0.9800
C20 C21 1.511(4)
C20 C25 1.513(4)
C20 H20 0.9800
C21 C22 1.527(4)
C21 H21A 0.9700
C21 H21B 0.9700
C22 C23 1.503(5)
C22 H22A 0.9700
C22 H22B 0.9700
C23 C24 1.506(5)
C23 H23A 0.9700
C23 H23B 0.9700
C24 C25 1.526(4)
C24 H24A 0.9700
C24 H24B 0.9700
C25 H25A 0.9700
C25 H25B 0.9700
C26 C27 1.390(3)
C26 C31 1.395(3)
C27 C28 1.379(4)
C27 H27 0.9300
C28 C29 1.371(4)
C28 H28 0.9300
C29 C30 1.382(4)
C29 H29 0.9300
C30 C31 1.391(4)
C30 H30 0.9300
C32 C33 1.493(4)
C32 H32A 0.9700
C32 H32B 0.9700
C33 C34' 1.367(8)
C33 C34 1.376(6)
C34 H34 0.9300
C35 C36 1.493(6)
C35 H35A 0.9700
C35 H35B 0.9700
C36 C37 1.3900
C36 C41 1.3900
C37 C38 1.3900
C37 H37 0.9300
C38 C39 1.3900
C38 H38 0.9300
C39 C40 1.3900
C39 H39 0.9300
C40 C41 1.3900
C40 H40 0.9300
C41 H41 0.9300
C34' H34' 0.9300
C35' C36' 1.491(8)
C35' H35C 0.9700
C35' H35D 0.9700
C36' C37' 1.3900
C36' C41' 1.3900
C37' C38' 1.3900
C37' H37' 0.9300
C38' C39' 1.3900
C38' H38' 0.9300
C39' C40' 1.3900
C39' H39' 0.9300
C40' C41' 1.3900
C40' H40' 0.9300
C41' H41' 0.9300

loop_
_geom_hbond_atom_site_label_D
_geom_hbond_atom_site_label_H
_geom_hbond_atom_site_label_A
_geom_hbond_distance_DH
_geom_hbond_distance_HA
_geom_hbond_distance_DA
_geom_hbond_angle_DHA
N2 H2 O2 0.88 2.55 3.344(3) 150.4

loop_
_geom_torsion_atom_site_label_1
_geom_torsion_atom_site_label_2
_geom_torsion_atom_site_label_3
_geom_torsion_atom_site_label_4
_geom_torsion
C33 N3 N4 N5 -0.1(3)
N3 N4 N5 C34 -0.2(4)
N3 N4 N5 C35 -179.3(2)
C33 N3' N4' N5' 0.1(6)
N3' N4' N5' C34' -0.7(5)
N3' N4' N5' C35' -178.0(5)
C9 O1 C1 C6 0.0(4)
C9 O1 C1 C2 -179.6(3)
C6 C1 C2 C3 0.4(5)
O1 C1 C2 C3 179.9(3)
C1 C2 C3 C4 -0.2(5)
C2 C3 C4 C5 0.1(5)
C2 C3 C4 Br1 -179.4(3)
C3 C4 C5 C6 -0.1(5)
Br1 C4 C5 C6 179.4(2)
O1 C1 C6 C5 -180.0(3)
C2 C1 C6 C5 -0.4(4)
O1 C1 C6 C7 -1.0(4)
C2 C1 C6 C7 178.5(3)
C4 C5 C6 C1 0.3(4)
C4 C5 C6 C7 -178.6(3)
C1 C6 C7 C8 -0.8(4)
C5 C6 C7 C8 178.1(3)
C6 C7 C8 C9 3.5(4)
C6 C7 C8 C10 176.4(2)
C1 O1 C9 O2 -176.2(3)
C1 O1 C9 C8 2.6(4)
C7 C8 C9 O2 174.4(3)
C10 C8 C9 O2 1.1(4)
C7 C8 C9 O1 -4.4(4)
C10 C8 C9 O1 -177.7(2)
C11 N1 C10 O3 173.2(2)
C18 N1 C10 O3 0.0(3)
C11 N1 C10 C8 -9.5(3)
C18 N1 C10 C8 177.2(2)
C7 C8 C10 O3 -63.4(4)
C9 C8 C10 O3 109.8(3)
C7 C8 C10 N1 119.3(3)
C9 C8 C10 N1 -67.5(3)
C10 N1 C11 C12 -59.1(3)
C18 N1 C11 C12 113.7(2)
C10 N1 C11 C16 121.3(3)
C18 N1 C11 C16 -65.9(3)
C16 C11 C12 C13 -1.6(4)
N1 C11 C12 C13 178.8(2)
C11 C12 C13 C14 1.8(4)
C12 C13 C14 C15 -0.7(5)
C12 C13 C14 C17 179.5(3)
C13 C14 C15 C16 -0.4(5)
C17 C14 C15 C16 179.3(3)
C12 C11 C16 C15 0.5(4)
N1 C11 C16 C15 -179.9(2)
C14 C15 C16 C11 0.6(4)
C10 N1 C18 C26 154.0(2)
C11 N1 C18 C26 -19.3(3)
C10 N1 C18 C19 -75.6(3)
C11 N1 C18 C19 111.0(2)
C20 N2 C19 O4 -10.5(4)
C20 N2 C19 C18 167.8(2)
N1 C18 C19 O4 168.3(2)
C26 C18 C19 O4 -62.8(3)
N1 C18 C19 N2 -10.1(3)
C26 C18 C19 N2 118.9(2)
C19 N2 C20 C21 108.8(3)
C19 N2 C20 C25 -127.1(3)
N2 C20 C21 C22 179.1(2)
C25 C20 C21 C22 55.8(3)
C20 C21 C22 C23 -55.9(4)
C21 C22 C23 C24 55.2(4)
C22 C23 C24 C25 -54.6(4)
N2 C20 C25 C24 -179.2(2)
C21 C20 C25 C24 -54.6(3)
C23 C24 C25 C20 54.0(4)
N1 C18 C26 C27 110.5(3)
C19 C18 C26 C27 -19.1(3)
N1 C18 C26 C31 -69.5(3)
C19 C18 C26 C31 160.9(2)
C31 C26 C27 C28 0.9(4)
C18 C26 C27 C28 -179.1(3)
C26 C27 C28 C29 -1.1(5)
C27 C28 C29 C30 0.3(5)
C28 C29 C30 C31 0.7(5)
C32 O5 C31 C30 -11.0(4)
C32 O5 C31 C26 168.9(2)
C29 C30 C31 O5 179.0(3)
C29 C30 C31 C26 -1.0(4)
C27 C26 C31 O5 -179.8(2)
C18 C26 C31 O5 0.2(3)
C27 C26 C31 C30 0.2(4)
C18 C26 C31 C30 -179.8(2)
C31 O5 C32 C33 -170.1(2)
N4' N3' C33 N3 83(7)
N4' N3' C33 C34' 0.6(4)
N4' N3' C33 C34 -12.3(9)
N4' N3' C33 C32 174.7(5)
N4 N3 C33 N3' -90(7)
N4 N3 C33 C34' 10.6(8)
N4 N3 C33 C34 0.4(3)
N4 N3 C33 C32 172.2(3)
O5 C32 C33 N3' 42.2(9)
O5 C32 C33 N3 59.7(6)
O5 C32 C33 C34' -145.7(5)
O5 C32 C33 C34 -129.7(4)
N4 N5 C34 C33 0.4(3)
C35 N5 C34 C33 179.0(3)
N3' C33 C34 N5 15.2(12)
N3 C33 C34 N5 -0.4(2)
C34' C33 C34 N5 -44(5)
C32 C33 C34 N5 -172.0(4)
C34 N5 C35 C36 22.4(10)
N4 N5 C35 C36 -158.9(9)
N5 C35 C36 C37 79.5(9)
N5 C35 C36 C41 -104.4(8)
C41 C36 C37 C38 0.0
C35 C36 C37 C38 176.1(10)
C36 C37 C38 C39 0.0
C37 C38 C39 C40 0.0
C38 C39 C40 C41 0.0
C39 C40 C41 C36 0.0
C37 C36 C41 C40 0.0
C35 C36 C41 C40 -176.0(10)
N4' N5' C34' C33 1.1(4)
C35' N5' C34' C33 179.2(2)
N3' C33 C34' N5' -1.0(3)
N3 C33 C34' N5' -15.7(11)
C34 C33 C34' N5' 123(5)
C32 C33 C34' N5' -174.3(6)
N4' N5' C35' C36' -119.6(17)
C34' N5' C35' C36' 63.2(16)
N5' C35' C36' C37' 32(2)
N5' C35' C36' C41' -152.9(14)
C41' C36' C37' C38' 0.0
C35' C36' C37' C38' 174.7(16)
C36' C37' C38' C39' 0.0
C37' C38' C39' C40' 0.0
C38' C39' C40' C41' 0.0
C39' C40' C41' C36' 0.0
C37' C36' C41' C40' 0.0
C35' C36' C41' C40' -174.7(16)
